data_4318389
loop_
_publ_author_name
'Kunal K. Kamar'
'Amrita Saha'
'Alfonso Casti\~neiras'
'Chen-Hsiung Hung'
'Sreebrata Goswami'

_publ_section_title
;
 Chromium Complexes of an Isomeric N-Donor Ligand,
 2-[(N-Arylamino)phenylazo]pyridine: Amination Reactions, X-ray Structure,
 and Redox Properties
;
_journal_name_full 'Inorganic Chemistry'
_journal_page_first 4531
_journal_page_last 4538
_journal_paper_doi 10.1021/ic0201497
_journal_volume 41
_journal_year 2002
_chemical_formula_sum 'C28 H23 Cl2 Cr N7'
_chemical_formula_weight 580.43
_chemical_name_systematic
;
  ?
;
_space_group_IT_number 15
_symmetry_cell_setting monoclinic
_symmetry_space_group_name_Hall '-C 2yc'
_symmetry_space_group_name_H-M 'C 1 2/c 1'
_atom_sites_solution_hydrogens geom
_atom_sites_solution_primary direct
_atom_sites_solution_secondary difmap
_audit_creation_method SHELXL-97
_cell_angle_alpha 90.00
_cell_angle_beta 107.729(4)
_cell_angle_gamma 90.00
_cell_formula_units_Z 8
_cell_length_a 28.666(2)
_cell_length_b 11.8843(3)
_cell_length_c 17.5429(10)
_cell_measurement_reflns_used 25
_cell_measurement_temperature 213(2)
_cell_measurement_theta_max 49.801
_cell_measurement_theta_min 30.537
_cell_volume 5692.6(5)
_computing_cell_refinement 'CAD4-Express Software (Nonius, 1994)'
_computing_data_collection 'CAD4-Express Software (Nonius, 1994)'
_computing_data_reduction 'GENHKL (Kretschmar, 1997)'
_computing_molecular_graphics 'PLATON (Spek, 2000)'
_computing_publication_material 'SHELXL-97 (Sheldrick, 1997)'
_computing_structure_refinement 'SHELXL-97 (Sheldrick, 1997)'
_computing_structure_solution 'SHELXS-97 (Sheldrick, 1990)'
_diffrn_ambient_temperature 213(2)
_diffrn_measured_fraction_theta_full 0.460
_diffrn_measured_fraction_theta_max 0.460
_diffrn_measurement_device_type 'CAD4 Enraf Nonius'
_diffrn_measurement_method omega
_diffrn_radiation_monochromator graphite
_diffrn_radiation_source 'fine-focus sealed tube'
_diffrn_radiation_type CuK\a
_diffrn_radiation_wavelength 1.54184
_diffrn_reflns_av_R_equivalents 0.0598
_diffrn_reflns_av_sigmaI/netI 0.0968
_diffrn_reflns_limit_h_max 32
_diffrn_reflns_limit_h_min -33
_diffrn_reflns_limit_k_max 12
_diffrn_reflns_limit_k_min -1
_diffrn_reflns_limit_l_max 20
_diffrn_reflns_limit_l_min -1
_diffrn_reflns_number 5716
_diffrn_reflns_theta_full 64.98
_diffrn_reflns_theta_max 64.98
_diffrn_reflns_theta_min 5.11
_diffrn_standards_decay_% none
_diffrn_standards_interval_time 60
_diffrn_standards_number 3
_exptl_absorpt_coefficient_mu 5.273
_exptl_absorpt_correction_T_max 0.956
_exptl_absorpt_correction_T_min 0.588
_exptl_absorpt_correction_type psi-scan
_exptl_crystal_colour black
_exptl_crystal_density_diffrn 1.355
_exptl_crystal_density_method 'not measured'
_exptl_crystal_description plate
_exptl_crystal_F_000 2384
_exptl_crystal_size_max 0.20
_exptl_crystal_size_mid 0.15
_exptl_crystal_size_min 0.10
_refine_diff_density_max 0.375
_refine_diff_density_min -0.514
_refine_diff_density_rms 0.072
_refine_ls_extinction_method none
_refine_ls_goodness_of_fit_ref 0.872
_refine_ls_hydrogen_treatment noref
_refine_ls_matrix_type full
_refine_ls_number_parameters 343
_refine_ls_number_reflns 4700
_refine_ls_number_restraints 0
_refine_ls_restrained_S_all 0.872
_refine_ls_R_factor_all 0.1248
_refine_ls_R_factor_gt 0.0613
_refine_ls_shift/su_max 0.000
_refine_ls_shift/su_mean 0.000
_refine_ls_structure_factor_coef Fsqd
_refine_ls_weighting_details 'w=1/[\s^2^(Fo^2^)+(0.1212P)^2^+0.0000P] where P=(Fo^2^+2Fc^2^)/3'
_refine_ls_weighting_scheme calc
_refine_ls_wR_factor_gt 0.1546
_refine_ls_wR_factor_ref 0.1858
_reflns_number_gt 2683
_reflns_number_total 4700
_reflns_threshold_expression >2sigma(I)
_cod_data_source_file ic0201497_2.cif
_cod_data_source_block '[CrCl2(pap)(HL2a)],(3a)'
_cod_depositor_comments
;
The following automatic conversions were performed:

'_exptl_absorpt_correction_type' tag value 'Psi-scans' was replaced
with 'psi-scan' value.

'_symmetry_cell_setting' value 'Monoclinic'
changed to 'monoclinic' according to the built-in table from CIF Core
dictionary named 'cif_core.dic' version 2.4.1 from 2010-06-29.

Automatic conversion script
Id: cif_fix_values 1646 2011-03-28 12:23:43Z adriana 

The following automatic conversions were performed:

'_refine_ls_weighting_scheme' value 'calc
w=1/[\s^2^(Fo^2^)+(0.1212P)^2^+0.0000P] where P=(Fo^2^+2Fc^2^)/3' was
changed to 'calc'. New tag '_refine_ls_weighting_details' was
created. The value of the new tag was set to
'w=1/[\s^2^(Fo^2^)+(0.1212P)^2^+0.0000P] where P=(Fo^2^+2Fc^2^)/3'.

Automatic conversion script
Id: cif_fix_values 3143 2015-03-26 13:38:13Z robertas 
;
_cod_original_sg_symbol_H-M 'C 2/c'
_cod_database_code 4318389

loop_
_symmetry_equiv_pos_as_xyz
'x, y, z'
'-x, y, -z+1/2'
'x+1/2, y+1/2, z'
'-x+1/2, y+1/2, -z+1/2'
'-x, -y, -z'
'x, -y, z-1/2'
'-x+1/2, -y+1/2, -z'
'x+1/2, -y+1/2, z-1/2'

loop_
_atom_site_label
_atom_site_type_symbol
_atom_site_fract_x
_atom_site_fract_y
_atom_site_fract_z
_atom_site_U_iso_or_equiv
_atom_site_adp_type
_atom_site_occupancy
_atom_site_calc_flag
_atom_site_refinement_flags
_atom_site_disorder_assembly
_atom_site_disorder_group
Cr1 Cr 0.14209(3) 0.52964(8) 0.14045(5) 0.0423(3) Uani 1 d . . .
Cl1 Cl 0.09977(5) 0.63585(15) 0.20944(8) 0.0581(4) Uani 1 d . . .
Cl2 Cl 0.11483(5) 0.36072(14) 0.17857(8) 0.0601(4) Uani 1 d . . .
N11 N 0.20581(16) 0.5250(4) 0.2305(2) 0.0484(11) Uani 1 d . . .
N12 N 0.22736(15) 0.6620(4) 0.1513(3) 0.0450(11) Uani 1 d . . .
N13 N 0.17962(14) 0.6554(4) 0.1148(2) 0.0424(11) Uani 1 d . . .
N31 N 0.08719(15) 0.5473(4) 0.0330(2) 0.0453(11) Uani 1 d . . .
N32 N 0.14471(16) 0.4556(4) -0.0168(2) 0.0509(12) Uani 1 d . . .
N33 N 0.16872(15) 0.4459(4) 0.0579(3) 0.0449(11) Uani 1 d . . .
N34 N 0.35933(16) 0.2846(5) 0.1257(3) 0.0615(14) Uani 1 d . . .
H34A H 0.3680 0.2414 0.1677 0.074 Uiso 1 calc R . .
C11 C 0.2184(2) 0.4609(5) 0.2964(3) 0.0551(15) Uani 1 d . . .
H11 H 0.1942 0.4173 0.3085 0.066 Uiso 1 calc R . .
C12 C 0.2653(2) 0.4571(6) 0.3467(3) 0.0579(16) Uani 1 d . . .
H12 H 0.2730 0.4109 0.3924 0.069 Uiso 1 calc R . .
C13 C 0.3016(2) 0.5217(6) 0.3304(3) 0.0604(17) Uani 1 d . . .
H13 H 0.3341 0.5179 0.3641 0.072 Uiso 1 calc R . .
C14 C 0.28955(19) 0.5909(5) 0.2647(3) 0.0515(14) Uani 1 d . . .
H14 H 0.3132 0.6370 0.2532 0.062 Uiso 1 calc R . .
C15 C 0.24104(19) 0.5905(5) 0.2156(3) 0.0460(13) Uani 1 d . . .
C16 C 0.16308(18) 0.7292(5) 0.0478(3) 0.0447(13) Uani 1 d . . .
C17 C 0.1879(2) 0.7313(6) -0.0091(3) 0.0591(17) Uani 1 d . . .
H17 H 0.2152 0.6847 -0.0037 0.071 Uiso 1 calc R . .
C18 C 0.1718(3) 0.8028(7) -0.0733(4) 0.079(2) Uani 1 d . . .
H18 H 0.1881 0.8042 -0.1124 0.095 Uiso 1 calc R . .
C19 C 0.1326(3) 0.8716(7) -0.0814(5) 0.086(2) Uani 1 d . . .
H19 H 0.1221 0.9198 -0.1258 0.103 Uiso 1 calc R . .
C20 C 0.1081(2) 0.8708(6) -0.0244(5) 0.072(2) Uani 1 d . . .
H20 H 0.0815 0.9196 -0.0294 0.087 Uiso 1 calc R . .
C21 C 0.12287(19) 0.7986(5) 0.0394(4) 0.0548(15) Uani 1 d . . .
H21 H 0.1058 0.7960 0.0773 0.066 Uiso 1 calc R . .
C31 C 0.04334(18) 0.5982(5) 0.0177(3) 0.0489(14) Uani 1 d . . .
H31 H 0.0340 0.6265 0.0610 0.059 Uiso 1 calc R . .
C32 C 0.0115(2) 0.6108(5) -0.0583(3) 0.0554(16) Uani 1 d . . .
H32 H -0.0184 0.6488 -0.0666 0.066 Uiso 1 calc R . .
C33 C 0.0239(2) 0.5674(6) -0.1212(4) 0.0673(19) Uani 1 d . . .
H33 H 0.0019 0.5728 -0.1733 0.081 Uiso 1 calc R . .
C34 C 0.0688(2) 0.5154(6) -0.1088(3) 0.0625(17) Uani 1 d . . .
H34 H 0.0782 0.4865 -0.1517 0.075 Uiso 1 calc R . .
C35 C 0.0993(2) 0.5073(5) -0.0308(3) 0.0519(15) Uani 1 d . . .
C36 C 0.21583(19) 0.4013(5) 0.0717(3) 0.0483(14) Uani 1 d . . .
C37 C 0.2427(2) 0.4237(6) 0.0191(3) 0.0548(16) Uani 1 d . . .
H37 H 0.2282 0.4644 -0.0281 0.066 Uiso 1 calc R . .
C38 C 0.2905(2) 0.3864(5) 0.0361(3) 0.0559(16) Uani 1 d . . .
H38 H 0.3089 0.4053 0.0018 0.067 Uiso 1 calc R . .
C39 C 0.3117(2) 0.3209(5) 0.1040(3) 0.0491(14) Uani 1 d . . .
C40 C 0.2835(2) 0.2959(5) 0.1544(3) 0.0540(15) Uani 1 d . . .
H40 H 0.2970 0.2496 0.1991 0.065 Uiso 1 calc R . .
C41 C 0.2372(2) 0.3367(5) 0.1407(3) 0.0458(13) Uani 1 d . . .
H41 H 0.2197 0.3217 0.1771 0.055 Uiso 1 calc R . .
C42 C 0.3963(2) 0.3064(6) 0.0904(4) 0.0572(15) Uani 1 d . . .
C43 C 0.3889(2) 0.3116(5) 0.0092(4) 0.0581(16) Uani 1 d . . .
H43 H 0.3574 0.2993 -0.0265 0.070 Uiso 1 calc R . .
C44 C 0.4275(2) 0.3347(6) -0.0198(4) 0.0677(19) Uani 1 d . . .
H44 H 0.4218 0.3401 -0.0754 0.081 Uiso 1 calc R . .
C45 C 0.4740(3) 0.3500(7) 0.0310(5) 0.084(2) Uani 1 d . . .
H45 H 0.4998 0.3674 0.0105 0.101 Uiso 1 calc R . .
C46 C 0.4827(3) 0.3396(8) 0.1133(5) 0.098(3) Uani 1 d . . .
H46 H 0.5146 0.3472 0.1487 0.117 Uiso 1 calc R . .
C47 C 0.4439(2) 0.3179(7) 0.1419(4) 0.081(2) Uani 1 d . . .
H47 H 0.4497 0.3107 0.1973 0.097 Uiso 1 calc R . .

loop_
_atom_site_aniso_label
_atom_site_aniso_U_11
_atom_site_aniso_U_22
_atom_site_aniso_U_33
_atom_site_aniso_U_23
_atom_site_aniso_U_13
_atom_site_aniso_U_12
Cr1 0.0416(4) 0.0434(6) 0.0410(4) 0.0002(5) 0.0115(3) -0.0029(5)
Cl1 0.0522(7) 0.0730(12) 0.0500(7) -0.0084(8) 0.0169(6) 0.0012(8)
Cl2 0.0578(8) 0.0585(11) 0.0605(8) 0.0115(8) 0.0130(7) -0.0097(8)
N11 0.052(2) 0.048(3) 0.042(2) 0.002(2) 0.010(2) 0.005(2)
N12 0.038(2) 0.042(3) 0.053(3) 0.002(2) 0.0107(19) -0.001(2)
N13 0.037(2) 0.037(3) 0.049(2) -0.001(2) 0.0076(18) -0.003(2)
N31 0.046(2) 0.044(3) 0.045(2) 0.003(2) 0.0129(19) 0.000(2)
N32 0.050(2) 0.054(3) 0.043(2) -0.003(2) 0.005(2) 0.004(2)
N33 0.046(2) 0.036(3) 0.048(2) 0.001(2) 0.0078(19) 0.000(2)
N34 0.053(3) 0.074(4) 0.059(3) 0.020(3) 0.018(2) 0.018(3)
C11 0.062(3) 0.055(4) 0.052(3) -0.005(3) 0.021(3) -0.002(3)
C12 0.061(3) 0.065(5) 0.047(3) -0.002(3) 0.015(3) 0.012(3)
C13 0.049(3) 0.074(5) 0.052(3) -0.004(3) 0.008(3) 0.006(3)
C14 0.046(3) 0.046(4) 0.062(3) -0.004(3) 0.015(3) 0.001(3)
C15 0.044(3) 0.042(4) 0.054(3) 0.000(3) 0.018(2) 0.001(3)
C16 0.043(3) 0.040(4) 0.049(3) 0.004(3) 0.011(2) -0.005(3)
C17 0.051(3) 0.069(5) 0.057(3) 0.016(3) 0.017(3) 0.001(3)
C18 0.084(5) 0.085(6) 0.077(4) 0.035(4) 0.037(4) 0.010(5)
C19 0.069(4) 0.092(6) 0.091(5) 0.049(5) 0.015(4) 0.001(4)
C20 0.052(3) 0.056(5) 0.103(5) 0.029(4) 0.015(4) 0.004(3)
C21 0.045(3) 0.051(4) 0.069(4) 0.007(3) 0.017(3) -0.008(3)
C31 0.040(3) 0.051(4) 0.054(3) -0.001(3) 0.012(2) -0.002(3)
C32 0.048(3) 0.052(4) 0.056(3) 0.005(3) 0.002(3) -0.001(3)
C33 0.060(4) 0.079(5) 0.048(3) 0.000(3) -0.006(3) -0.002(4)
C34 0.065(4) 0.069(5) 0.049(3) -0.002(3) 0.010(3) 0.011(4)
C35 0.052(3) 0.048(4) 0.051(3) -0.001(3) 0.009(3) -0.001(3)
C36 0.049(3) 0.045(4) 0.050(3) 0.001(3) 0.012(2) 0.002(3)
C37 0.053(3) 0.065(4) 0.047(3) 0.012(3) 0.016(3) 0.016(3)
C38 0.064(4) 0.052(4) 0.055(3) 0.009(3) 0.022(3) 0.007(3)
C39 0.053(3) 0.043(4) 0.051(3) 0.005(3) 0.015(3) 0.008(3)
C40 0.064(3) 0.048(4) 0.049(3) 0.000(3) 0.015(3) 0.001(3)
C41 0.058(3) 0.033(4) 0.049(3) -0.002(3) 0.020(3) 0.002(3)
C42 0.053(3) 0.050(4) 0.066(4) 0.001(3) 0.016(3) 0.008(3)
C43 0.061(3) 0.052(4) 0.064(4) -0.004(3) 0.022(3) 0.002(3)
C44 0.063(4) 0.065(5) 0.080(4) -0.013(4) 0.029(4) 0.004(4)
C45 0.079(5) 0.082(6) 0.108(6) -0.005(5) 0.052(5) 0.002(4)
C46 0.053(4) 0.135(9) 0.106(6) -0.013(6) 0.026(4) 0.010(5)
C47 0.060(4) 0.104(6) 0.073(4) -0.006(4) 0.012(3) 0.008(4)

loop_
_atom_type_symbol
_atom_type_description
_atom_type_scat_dispersion_real
_atom_type_scat_dispersion_imag
_atom_type_scat_source
Cr Cr -0.1635 2.4439 'International Tables Vol C Tables 4.2.6.8 and 6.1.1.4'
Cl Cl 0.3639 0.7018 'International Tables Vol C Tables 4.2.6.8 and 6.1.1.4'
N N 0.0311 0.0180 'International Tables Vol C Tables 4.2.6.8 and 6.1.1.4'
C C 0.0181 0.0091 'International Tables Vol C Tables 4.2.6.8 and 6.1.1.4'
H H 0.0000 0.0000 'International Tables Vol C Tables 4.2.6.8 and 6.1.1.4'

loop_
_geom_angle_atom_site_label_1
_geom_angle_atom_site_label_2
_geom_angle_atom_site_label_3
_geom_angle
_geom_angle_site_symmetry_1
_geom_angle_site_symmetry_3
_geom_angle_publ_flag
N13 Cr1 N11 76.87(18) . . y
N13 Cr1 N31 91.80(17) . . y
N11 Cr1 N31 166.63(17) . . y
N13 Cr1 N33 82.10(18) . . y
N11 Cr1 N33 95.44(17) . . y
N31 Cr1 N33 75.72(17) . . y
N13 Cr1 Cl2 167.04(13) . . y
N11 Cr1 Cl2 93.14(15) . . y
N31 Cr1 Cl2 96.95(13) . . y
N33 Cr1 Cl2 90.78(13) . . y
N13 Cr1 Cl1 96.58(14) . . y
N11 Cr1 Cl1 95.66(13) . . y
N31 Cr1 Cl1 92.65(13) . . y
N33 Cr1 Cl1 168.21(13) . . y
Cl2 Cr1 Cl1 92.56(6) . . y
C11 N11 C15 118.0(5) . . ?
C11 N11 Cr1 129.2(4) . . ?
C15 N11 Cr1 112.5(4) . . ?
N13 N12 C15 110.8(4) . . ?
N12 N13 C16 113.4(4) . . ?
N12 N13 Cr1 119.3(3) . . ?
C16 N13 Cr1 125.9(3) . . ?
C35 N31 C31 116.8(5) . . ?
C35 N31 Cr1 113.8(3) . . ?
C31 N31 Cr1 129.3(4) . . ?
N33 N32 C35 113.6(4) . . ?
N32 N33 C36 113.4(4) . . ?
N32 N33 Cr1 118.0(3) . . ?
C36 N33 Cr1 126.8(3) . . ?
C39 N34 C42 129.8(5) . . ?
C39 N34 H34A 115.1 . . ?
C42 N34 H34A 115.1 . . ?
N11 C11 C12 122.0(6) . . ?
N11 C11 H11 119.0 . . ?
C12 C11 H11 119.0 . . ?
C11 C12 C13 120.0(6) . . ?
C11 C12 H12 120.0 . . ?
C13 C12 H12 120.0 . . ?
C14 C13 C12 119.4(5) . . ?
C14 C13 H13 120.3 . . ?
C12 C13 H13 120.3 . . ?
C13 C14 C15 117.7(6) . . ?
C13 C14 H14 121.1 . . ?
C15 C14 H14 121.1 . . ?
N11 C15 N12 118.0(5) . . ?
N11 C15 C14 122.8(5) . . ?
N12 C15 C14 119.2(5) . . ?
C17 C16 C21 120.1(5) . . ?
C17 C16 N13 119.2(5) . . ?
C21 C16 N13 120.7(5) . . ?
C16 C17 C18 118.8(6) . . ?
C16 C17 H17 120.6 . . ?
C18 C17 H17 120.6 . . ?
C19 C18 C17 121.2(7) . . ?
C19 C18 H18 119.4 . . ?
C17 C18 H18 119.4 . . ?
C18 C19 C20 120.3(7) . . ?
C18 C19 H19 119.9 . . ?
C20 C19 H19 119.9 . . ?
C21 C20 C19 119.7(6) . . ?
C21 C20 H20 120.2 . . ?
C19 C20 H20 120.2 . . ?
C16 C21 C20 120.0(6) . . ?
C16 C21 H21 120.0 . . ?
C20 C21 H21 120.0 . . ?
N31 C31 C32 123.1(5) . . ?
N31 C31 H31 118.5 . . ?
C32 C31 H31 118.5 . . ?
C33 C32 C31 119.1(6) . . ?
C33 C32 H32 120.5 . . ?
C31 C32 H32 120.5 . . ?
C32 C33 C34 120.0(5) . . ?
C32 C33 H33 120.0 . . ?
C34 C33 H33 120.0 . . ?
C33 C34 C35 117.7(6) . . ?
C33 C34 H34 121.2 . . ?
C35 C34 H34 121.2 . . ?
N31 C35 C34 123.3(5) . . ?
N31 C35 N32 118.0(5) . . ?
C34 C35 N32 118.7(5) . . ?
C37 C36 C41 119.4(5) . . ?
C37 C36 N33 120.7(5) . . ?
C41 C36 N33 119.9(5) . . ?
C38 C37 C36 120.4(5) . . ?
C38 C37 H37 119.8 . . ?
C36 C37 H37 119.8 . . ?
C37 C38 C39 120.5(5) . . ?
C37 C38 H38 119.7 . . ?
C39 C38 H38 119.7 . . ?
N34 C39 C40 118.4(5) . . ?
N34 C39 C38 123.4(5) . . ?
C40 C39 C38 118.2(5) . . ?
C41 C40 C39 122.2(5) . . ?
C41 C40 H40 118.9 . . ?
C39 C40 H40 118.9 . . ?
C40 C41 C36 119.3(5) . . ?
C40 C41 H41 120.3 . . ?
C36 C41 H41 120.3 . . ?
C43 C42 C47 118.6(6) . . ?
C43 C42 N34 124.3(5) . . ?
C47 C42 N34 117.0(6) . . ?
C42 C43 C44 120.1(6) . . ?
C42 C43 H43 119.9 . . ?
C44 C43 H43 119.9 . . ?
C45 C44 C43 121.1(7) . . ?
C45 C44 H44 119.5 . . ?
C43 C44 H44 119.5 . . ?
C44 C45 C46 119.6(7) . . ?
C44 C45 H45 120.2 . . ?
C46 C45 H45 120.2 . . ?
C47 C46 C45 118.9(7) . . ?
C47 C46 H46 120.5 . . ?
C45 C46 H46 120.5 . . ?
C46 C47 C42 121.5(7) . . ?
C46 C47 H47 119.3 . . ?
C42 C47 H47 119.3 . . ?

loop_
_geom_bond_atom_site_label_1
_geom_bond_atom_site_label_2
_geom_bond_distance
_geom_bond_site_symmetry_2
_geom_bond_publ_flag
Cr1 N13 1.972(4) . y
Cr1 N11 2.019(4) . y
Cr1 N31 2.065(4) . y
Cr1 N33 2.084(4) . y
Cr1 Cl2 2.3252(17) . y
Cr1 Cl1 2.3290(16) . y
N11 C11 1.340(7) . ?
N11 C15 1.361(7) . ?
N12 N13 1.325(5) . ?
N12 C15 1.372(7) . ?
N13 C16 1.426(7) . ?
N31 C35 1.355(7) . ?
N31 C31 1.346(6) . ?
N32 N33 1.287(6) . ?
N32 C35 1.393(7) . ?
N33 C36 1.401(7) . ?
N34 C39 1.371(7) . ?
N34 C42 1.406(7) . ?
N34 H34A 0.8700 . ?
C11 C12 1.366(8) . ?
C11 H11 0.9400 . ?
C12 C13 1.391(8) . ?
C12 H12 0.9400 . ?
C13 C14 1.372(8) . ?
C13 H13 0.9400 . ?
C14 C15 1.395(7) . ?
C14 H14 0.9400 . ?
C16 C17 1.392(7) . ?
C16 C21 1.388(8) . ?
C17 C18 1.374(8) . ?
C17 H17 0.9400 . ?
C18 C19 1.362(10) . ?
C18 H18 0.9400 . ?
C19 C20 1.386(10) . ?
C19 H19 0.9400 . ?
C20 C21 1.370(8) . ?
C20 H20 0.9400 . ?
C21 H21 0.9400 . ?
C31 C32 1.375(7) . ?
C31 H31 0.9400 . ?
C32 C33 1.360(8) . ?
C32 H32 0.9400 . ?
C33 C34 1.383(8) . ?
C33 H33 0.9400 . ?
C34 C35 1.384(7) . ?
C34 H34 0.9400 . ?
C36 C37 1.396(7) . ?
C36 C41 1.407(7) . ?
C37 C38 1.384(7) . ?
C37 H37 0.9400 . ?
C38 C39 1.397(8) . ?
C38 H38 0.9400 . ?
C39 C40 1.398(7) . ?
C40 C41 1.366(7) . ?
C40 H40 0.9400 . ?
C41 H41 0.9400 . ?
C42 C43 1.375(8) . ?
C42 C47 1.395(8) . ?
C43 C44 1.379(8) . ?
C43 H43 0.9400 . ?
C44 C45 1.372(9) . ?
C44 H44 0.9400 . ?
C45 C46 1.393(10) . ?
C45 H45 0.9400 . ?
C46 C47 1.376(10) . ?
C46 H46 0.9400 . ?
C47 H47 0.9400 . ?

loop_
_geom_hbond_atom_site_label_D
_geom_hbond_atom_site_label_H
_geom_hbond_atom_site_label_A
_geom_hbond_distance_DH
_geom_hbond_distance_HA
_geom_hbond_distance_DA
_geom_hbond_angle_DHA
_geom_hbond_site_symmetry_A
N34 H34A Cl1 0.87 2.42 3.286(5) 173.2 4_545

loop_
_geom_torsion_atom_site_label_1
_geom_torsion_atom_site_label_2
_geom_torsion_atom_site_label_3
_geom_torsion_atom_site_label_4
_geom_torsion
_geom_torsion_site_symmetry_1
_geom_torsion_site_symmetry_2
_geom_torsion_site_symmetry_3
_geom_torsion_site_symmetry_4
_geom_torsion_publ_flag
N13 Cr1 N11 C11 173.7(5) . . . . ?
N31 Cr1 N11 C11 -153.7(7) . . . . ?
N33 Cr1 N11 C11 -105.8(5) . . . . ?
Cl2 Cr1 N11 C11 -14.7(5) . . . . ?
Cl1 Cr1 N11 C11 78.2(5) . . . . ?
N13 Cr1 N11 C15 -12.7(4) . . . . ?
N31 Cr1 N11 C15 20.0(11) . . . . ?
N33 Cr1 N11 C15 67.9(4) . . . . ?
Cl2 Cr1 N11 C15 159.0(4) . . . . ?
Cl1 Cr1 N11 C15 -108.1(4) . . . . ?
C15 N12 N13 C16 179.2(4) . . . . ?
C15 N12 N13 Cr1 -13.5(6) . . . . ?
N11 Cr1 N13 N12 14.9(4) . . . . ?
N31 Cr1 N13 N12 -157.9(4) . . . . ?
N33 Cr1 N13 N12 -82.6(4) . . . . ?
Cl2 Cr1 N13 N12 -25.3(9) . . . . ?
Cl1 Cr1 N13 N12 109.2(4) . . . . ?
N11 Cr1 N13 C16 -179.5(5) . . . . ?
N31 Cr1 N13 C16 7.7(4) . . . . ?
N33 Cr1 N13 C16 83.0(4) . . . . ?
Cl2 Cr1 N13 C16 140.3(5) . . . . ?
Cl1 Cr1 N13 C16 -85.2(4) . . . . ?
N13 Cr1 N31 C35 75.4(4) . . . . ?
N11 Cr1 N31 C35 43.7(11) . . . . ?
N33 Cr1 N31 C35 -5.9(4) . . . . ?
Cl2 Cr1 N31 C35 -95.0(4) . . . . ?
Cl1 Cr1 N31 C35 172.1(4) . . . . ?
N13 Cr1 N31 C31 -100.1(5) . . . . ?
N11 Cr1 N31 C31 -131.8(8) . . . . ?
N33 Cr1 N31 C31 178.5(5) . . . . ?
Cl2 Cr1 N31 C31 89.5(5) . . . . ?
Cl1 Cr1 N31 C31 -3.4(5) . . . . ?
C35 N32 N33 C36 -175.6(5) . . . . ?
C35 N32 N33 Cr1 -9.9(6) . . . . ?
N13 Cr1 N33 N32 -85.0(4) . . . . ?
N11 Cr1 N33 N32 -160.9(4) . . . . ?
N31 Cr1 N33 N32 8.9(4) . . . . ?
Cl2 Cr1 N33 N32 105.9(4) . . . . ?
Cl1 Cr1 N33 N32 -0.6(10) . . . . ?
N13 Cr1 N33 C36 78.7(5) . . . . ?
N11 Cr1 N33 C36 2.8(5) . . . . ?
N31 Cr1 N33 C36 172.6(5) . . . . ?
Cl2 Cr1 N33 C36 -90.5(5) . . . . ?
Cl1 Cr1 N33 C36 163.1(5) . . . . ?
C15 N11 C11 C12 -2.2(8) . . . . ?
Cr1 N11 C11 C12 171.2(4) . . . . ?
N11 C11 C12 C13 0.5(9) . . . . ?
C11 C12 C13 C14 1.6(9) . . . . ?
C12 C13 C14 C15 -1.9(9) . . . . ?
C11 N11 C15 N12 -175.4(5) . . . . ?
Cr1 N11 C15 N12 10.1(6) . . . . ?
C11 N11 C15 C14 1.9(8) . . . . ?
Cr1 N11 C15 C14 -172.5(4) . . . . ?
N13 N12 C15 N11 1.5(7) . . . . ?
N13 N12 C15 C14 -175.9(5) . . . . ?
C13 C14 C15 N11 0.1(9) . . . . ?
C13 C14 C15 N12 177.4(5) . . . . ?
N12 N13 C16 C17 48.9(7) . . . . ?
Cr1 N13 C16 C17 -117.4(5) . . . . ?
N12 N13 C16 C21 -130.8(5) . . . . ?
Cr1 N13 C16 C21 62.8(7) . . . . ?
C21 C16 C17 C18 -0.1(9) . . . . ?
N13 C16 C17 C18 -179.9(6) . . . . ?
C16 C17 C18 C19 0.7(11) . . . . ?
C17 C18 C19 C20 0.1(13) . . . . ?
C18 C19 C20 C21 -1.5(12) . . . . ?
C17 C16 C21 C20 -1.2(9) . . . . ?
N13 C16 C21 C20 178.6(5) . . . . ?
C19 C20 C21 C16 2.0(10) . . . . ?
C35 N31 C31 C32 -0.2(8) . . . . ?
Cr1 N31 C31 C32 175.2(4) . . . . ?
N31 C31 C32 C33 1.9(9) . . . . ?
C31 C32 C33 C34 -2.5(10) . . . . ?
C32 C33 C34 C35 1.5(10) . . . . ?
C31 N31 C35 C34 -0.8(9) . . . . ?
Cr1 N31 C35 C34 -176.9(5) . . . . ?
C31 N31 C35 N32 179.2(5) . . . . ?
Cr1 N31 C35 N32 3.0(7) . . . . ?
C33 C34 C35 N31 0.2(10) . . . . ?
C33 C34 C35 N32 -179.8(6) . . . . ?
N33 N32 C35 N31 4.4(8) . . . . ?
N33 N32 C35 C34 -175.6(5) . . . . ?
N32 N33 C36 C37 33.0(8) . . . . ?
Cr1 N33 C36 C37 -131.3(5) . . . . ?
N32 N33 C36 C41 -149.5(5) . . . . ?
Cr1 N33 C36 C41 46.2(7) . . . . ?
C41 C36 C37 C38 -2.4(9) . . . . ?
N33 C36 C37 C38 175.2(6) . . . . ?
C36 C37 C38 C39 3.3(10) . . . . ?
C42 N34 C39 C40 -173.6(6) . . . . ?
C42 N34 C39 C38 3.1(11) . . . . ?
C37 C38 C39 N34 -177.7(6) . . . . ?
C37 C38 C39 C40 -1.0(9) . . . . ?
N34 C39 C40 C41 174.5(6) . . . . ?
C38 C39 C40 C41 -2.3(9) . . . . ?
C39 C40 C41 C36 3.3(9) . . . . ?
C37 C36 C41 C40 -0.9(9) . . . . ?
N33 C36 C41 C40 -178.5(5) . . . . ?
C39 N34 C42 C43 -39.3(11) . . . . ?
C39 N34 C42 C47 144.0(7) . . . . ?
C47 C42 C43 C44 -4.0(10) . . . . ?
N34 C42 C43 C44 179.4(6) . . . . ?
C42 C43 C44 C45 1.7(11) . . . . ?
C43 C44 C45 C46 1.4(12) . . . . ?
C44 C45 C46 C47 -2.2(13) . . . . ?
C45 C46 C47 C42 -0.1(14) . . . . ?
C43 C42 C47 C46 3.2(12) . . . . ?
N34 C42 C47 C46 -179.9(8) . . . . ?
